data_1518456
loop_
_publ_author_name
'Lan, Ping'
'Banwell, Martin G.'
'Willis, Anthony C.'

_publ_section_title
;
 Chemoenzymatic Synthesis of the Enantiomer of 4,12-Dihydroxysterpurene,
 the Structure Assigned to a Metabolite Isolated from the Culture Broth of
 Stereum purpureum.
;
_journal_issue 1
_journal_name_full 'Organic letters'
_journal_page_first 166
_journal_page_last 169
_journal_paper_doi 10.1021/ol5034817
_journal_volume 17
_journal_year 2015
_chemical_absolute_configuration ad
_chemical_compound_source local
_chemical_formula_moiety 'C21 H28 O4 S'
_chemical_formula_sum 'C21 H28 O4 S'
_chemical_formula_weight 376.52
_space_group_IT_number 5
_symmetry_cell_setting monoclinic
_symmetry_space_group_name_Hall 'C 2y'
_symmetry_space_group_name_H-M 'C 1 2 1'
_atom_sites_solution_hydrogens difmap
_atom_sites_solution_primary direct
_audit_creation_date 14-08-27
_audit_creation_method CRYSTALS_ver_14.40
_audit_update_record
;
2014-08-27 - Report on C21 H28 O4 S
            by Anthony C. Willis
            for  Ping Lan and Martin Banwell


2014-08-27 - passes checkcif tests
;
_cell_angle_alpha 90
_cell_angle_beta 107.635(4)
_cell_angle_gamma 90
_cell_formula_units_Z 4
_cell_length_a 19.3925(7)
_cell_length_b 6.0017(1)
_cell_length_c 17.9993(6)
_cell_measurement_reflns_used 9777
_cell_measurement_temperature 150
_cell_measurement_theta_max 72
_cell_measurement_theta_min 5
_cell_volume 1996.45(11)
_computing_cell_refinement
;
CrysAlisPro

;
_computing_data_collection
;
CrysAlisPro, Agilent Technologies,
Version 1.171.37.33d (release 23-04-2014 CrysAlis171 .NET)
(compiled Apr 23 2014,17:37:27)
;
_computing_data_reduction
;
CrysAlisPro

;
_computing_molecular_graphics 'PLATON (Spek, 2008)'
_computing_publication_material 'CRYSTALS (Betteridge et al., 2003)'
_computing_structure_refinement 'CRYSTALS (Betteridge et al., 2003)'
_computing_structure_solution 'SIR92 (Altomare et al., 1994)'
_diffrn_ambient_temperature 150
_diffrn_measured_fraction_theta_full 0.995
_diffrn_measured_fraction_theta_max 0.995
_diffrn_measurement_device Area
_diffrn_measurement_device_type 'SuperNova, Dual, Cu at zero, EosS2'
_diffrn_measurement_method \w
_diffrn_radiation_monochromator mirror
_diffrn_radiation_source 'Supernova (Cu) X-ray Source'
_diffrn_radiation_type 'Cu K\a'
_diffrn_radiation_wavelength 1.54180
_diffrn_reflns_av_R_equivalents 0.029
_diffrn_reflns_limit_h_max 23
_diffrn_reflns_limit_h_min -23
_diffrn_reflns_limit_k_max 7
_diffrn_reflns_limit_k_min -5
_diffrn_reflns_limit_l_max 21
_diffrn_reflns_limit_l_min -22
_diffrn_reflns_number 14696
_diffrn_reflns_theta_full 71.944
_diffrn_reflns_theta_max 71.944
_diffrn_reflns_theta_min 4.698
_diffrn_standards_number 0
_exptl_absorpt_coefficient_mu 1.621
_exptl_absorpt_correction_T_max 0.91
_exptl_absorpt_correction_T_min 0.70
_exptl_absorpt_correction_type multi-scan
_exptl_absorpt_process_details
;
CrysAlisPro, Agilent Technologies,
Version 1.171.37.33d (release 23-04-2014 CrysAlis171 .NET)
(compiled Apr 23 2014,17:37:27)
Empirical absorption correction using spherical harmonics,
 implemented in SCALE3 ABSPACK scaling algorithm.
;
_exptl_crystal_colour colourless
_exptl_crystal_density_diffrn 1.253
_exptl_crystal_density_method 'not measured'
_exptl_crystal_description prism
_exptl_crystal_F_000 808
_exptl_crystal_size_max 0.324
_exptl_crystal_size_mid 0.086
_exptl_crystal_size_min 0.061
_refine_diff_density_max 0.64
_refine_diff_density_min -0.46
_refine_ls_abs_structure_details 'Flack (1983), 976 Friedel-pairs'
_refine_ls_abs_structure_Flack 0.02(3)
_refine_ls_extinction_method None
_refine_ls_goodness_of_fit_ref 1.0367
_refine_ls_hydrogen_treatment mixed
_refine_ls_matrix_type full
_refine_ls_number_parameters 239
_refine_ls_number_reflns 3130
_refine_ls_number_restraints 1
_refine_ls_R_factor_all 0.0443
_refine_ls_R_factor_gt 0.0435
_refine_ls_shift/su_max 0.0020182
_refine_ls_shift/su_mean 0.0001296
_refine_ls_structure_factor_coef Fsqd
_refine_ls_weighting_details
;
 Method= Modified Sheldrick 
 w=1/[\s^2^(F^2^) + ( 0.02P)^2^ +11.21P] 
 ,where P=(max(Fo^2^,0) + 2Fc^2^)/3 
;
_refine_ls_weighting_scheme calc
_refine_ls_wR_factor_all 0.1216
_refine_ls_wR_factor_gt 0.1212
_refine_ls_wR_factor_ref 0.1216
_reflns_limit_h_max 22
_reflns_limit_h_min -23
_reflns_limit_k_max 7
_reflns_limit_k_min -5
_reflns_limit_l_max 22
_reflns_limit_l_min 0
_reflns_number_gt 3057
_reflns_number_total 3130
_reflns_threshold_expression I>2.0\s(I)
_oxford_diffrn_Wilson_B_factor 2.03
_oxford_diffrn_Wilson_scale 0.06
_oxford_refine_ls_r_factor_ref 0.0443
_oxford_refine_ls_scale 4.07(6)
_oxford_reflns_number_all 3130
_oxford_reflns_threshold_expression_ref I>-10.0\s(I)
_oxford_structure_analysis_title 'Z:\ban1439SN\Tony_ban1439SN\ban1 At 12:52 on'
_cod_data_source_file ol5034817_si_002.cif
_cod_data_source_block ban1439SN
_cod_depositor_comments 'Adding full bibliography for 1518456--1518457.cif.'
_cod_original_sg_symbol_Hall 'C 2y '
_cod_original_sg_symbol_H-M 'C 1 2 1 '
_cod_database_code 1518456

loop_
_symmetry_equiv_pos_as_xyz
x,y,z
x+1/2,y+1/2,z
-x,y,-z
-x+1/2,y+1/2,-z

loop_
_atom_site_label
_atom_site_type_symbol
_atom_site_fract_x
_atom_site_fract_y
_atom_site_fract_z
_atom_site_U_iso_or_equiv
_atom_site_occupancy
_atom_site_adp_type
_atom_site_refinement_flags_posn
C1 C 0.8628(2) 0.5255(7) 0.6323(2) 0.0273 1.0000 Uani .
C2 C 0.7975(2) 0.4668(7) 0.6315(2) 0.0243 1.0000 Uani .
C3 C 0.7666(2) 0.5969(7) 0.6858(2) 0.0216 1.0000 Uani .
C4 C 0.8200(2) 0.5736(7) 0.7676(2) 0.0220 1.0000 Uani .
O5 O 0.82095(14) 0.3348(5) 0.78809(15) 0.0241 1.0000 Uani .
S6 S 0.83002(5) 0.2739(2) 0.87569(5) 0.0228 1.0000 Uani .
O7 O 0.83665(16) 0.0369(5) 0.87852(17) 0.0294 1.0000 Uani .
O8 O 0.88624(14) 0.4085(5) 0.92547(17) 0.0284 1.0000 Uani .
C9 C 0.7466(2) 0.3505(7) 0.8879(2) 0.0221 1.0000 Uani .
C10 C 0.6891(2) 0.2020(7) 0.8640(2) 0.0267 1.0000 Uani .
C11 C 0.6229(2) 0.2618(9) 0.8718(2) 0.0322 1.0000 Uani .
C12 C 0.6128(2) 0.4697(8) 0.9027(2) 0.0298 1.0000 Uani .
C13 C 0.6717(2) 0.6131(8) 0.9259(2) 0.0291 1.0000 Uani .
C14 C 0.7386(2) 0.5557(7) 0.9191(2) 0.0225 1.0000 Uani .
C15 C 0.5403(2) 0.5338(10) 0.9109(3) 0.0464 1.0000 Uani .
C16 C 0.8962(2) 0.6591(8) 0.7686(2) 0.0257 1.0000 Uani .
O17 O 0.95206(14) 0.5020(6) 0.79996(19) 0.0336 1.0000 Uani .
C18 C 0.8952(2) 0.7198(7) 0.6844(2) 0.0237 1.0000 Uani .
C19 C 0.9703(2) 0.7889(9) 0.6823(3) 0.0346 1.0000 Uani .
C20 C 0.8414(2) 0.9145(7) 0.6584(3) 0.0264 1.0000 Uani .
C21 C 0.7673(2) 0.8463(7) 0.6649(2) 0.0229 1.0000 Uani .
C22 C 0.7002(2) 0.8596(8) 0.5925(3) 0.0295 1.0000 Uani .
C23 C 0.6426(2) 0.7075(8) 0.6101(2) 0.0297 1.0000 Uani .
C24 C 0.6029(3) 0.5700(9) 0.5385(3) 0.0413 1.0000 Uani .
C25 C 0.5881(3) 0.8444(9) 0.6366(3) 0.0468 1.0000 Uani .
C26 C 0.6870(2) 0.5525(8) 0.6775(2) 0.0284 1.0000 Uani .
H11 H 0.8889 0.4553 0.6027 0.0329 1.0000 Uiso R
H21 H 0.7713 0.3543 0.5996 0.0291 1.0000 Uiso R
H41 H 0.8019 0.6589 0.8043 0.0258 1.0000 Uiso R
H101 H 0.6956 0.0631 0.8431 0.0319 1.0000 Uiso R
H111 H 0.5838 0.1623 0.8563 0.0390 1.0000 Uiso R
H131 H 0.6664 0.7533 0.9456 0.0348 1.0000 Uiso R
H141 H 0.7779 0.6519 0.9343 0.0271 1.0000 Uiso R
H151 H 0.5460 0.6521 0.9483 0.0698 1.0000 Uiso R
H152 H 0.5178 0.4070 0.9271 0.0700 1.0000 Uiso R
H153 H 0.5097 0.5838 0.8616 0.0700 1.0000 Uiso R
H161 H 0.9074 0.7957 0.8009 0.0308 1.0000 Uiso R
H191 H 0.9868 0.9173 0.7156 0.0517 1.0000 Uiso R
H192 H 1.0047 0.6702 0.7001 0.0519 1.0000 Uiso R
H193 H 0.9679 0.8271 0.6294 0.0517 1.0000 Uiso R
H201 H 0.8603 1.0415 0.6916 0.0318 1.0000 Uiso R
H202 H 0.8368 0.9531 0.6047 0.0317 1.0000 Uiso R
H211 H 0.7565 0.9339 0.7064 0.0272 1.0000 Uiso R
H221 H 0.6830 1.0116 0.5831 0.0356 1.0000 Uiso R
H222 H 0.7121 0.8052 0.5471 0.0355 1.0000 Uiso R
H241 H 0.5669 0.4774 0.5504 0.0618 1.0000 Uiso R
H242 H 0.6359 0.4771 0.5227 0.0615 1.0000 Uiso R
H243 H 0.5792 0.6645 0.4957 0.0618 1.0000 Uiso R
H251 H 0.5581 0.7464 0.6561 0.0699 1.0000 Uiso R
H252 H 0.6128 0.9446 0.6778 0.0697 1.0000 Uiso R
H253 H 0.5576 0.9284 0.5936 0.0698 1.0000 Uiso R
H261 H 0.6771 0.5870 0.7260 0.0336 1.0000 Uiso R
H262 H 0.6744 0.3971 0.6645 0.0335 1.0000 Uiso R
H171 H 0.956(3) 0.467(10) 0.848(3) 0.0499 1.0000 Uiso .

loop_
_atom_site_aniso_label
_atom_site_aniso_U_11
_atom_site_aniso_U_22
_atom_site_aniso_U_33
_atom_site_aniso_U_23
_atom_site_aniso_U_13
_atom_site_aniso_U_12
C1 0.036(2) 0.022(2) 0.027(2) -0.0011(18) 0.0134(17) 0.0089(19)
C2 0.031(2) 0.017(2) 0.025(2) -0.0009(18) 0.0086(16) 0.0015(18)
C3 0.0248(19) 0.015(2) 0.026(2) 0.0006(17) 0.0103(15) -0.0002(16)
C4 0.029(2) 0.014(2) 0.0242(19) 0.0006(16) 0.0099(16) 0.0031(17)
O5 0.0318(14) 0.0148(16) 0.0268(14) 0.0005(11) 0.0104(11) 0.0073(11)
S6 0.0224(4) 0.0211(5) 0.0260(4) 0.0022(5) 0.0089(3) 0.0038(4)
O7 0.0358(16) 0.0194(17) 0.0352(17) 0.0058(14) 0.0139(13) 0.0078(13)
O8 0.0210(14) 0.0325(19) 0.0311(15) 0.0010(14) 0.0067(11) -0.0028(12)
C9 0.0214(18) 0.025(2) 0.0213(18) 0.0035(17) 0.0083(14) 0.0025(16)
C10 0.025(2) 0.023(2) 0.032(2) -0.0019(18) 0.0088(16) -0.0032(17)
C11 0.0251(18) 0.035(3) 0.037(2) -0.002(2) 0.0100(16) -0.010(2)
C12 0.0214(19) 0.038(3) 0.031(2) 0.000(2) 0.0089(16) -0.001(2)
C13 0.035(2) 0.029(3) 0.0226(19) -0.0043(19) 0.0087(16) 0.002(2)
C14 0.0219(18) 0.022(2) 0.0245(19) -0.0002(18) 0.0080(15) -0.0023(17)
C15 0.029(2) 0.059(4) 0.054(3) -0.014(3) 0.017(2) 0.002(2)
C16 0.0266(19) 0.023(2) 0.028(2) 0.000(2) 0.0078(15) 0.0058(18)
O17 0.0190(13) 0.039(2) 0.0437(18) 0.0123(17) 0.0105(13) 0.0084(13)
C18 0.0213(18) 0.019(2) 0.034(2) 0.0002(17) 0.0142(15) 0.0007(16)
C19 0.0304(19) 0.035(3) 0.044(2) 0.007(3) 0.0184(17) 0.005(2)
C20 0.031(2) 0.020(2) 0.032(2) 0.0027(18) 0.0136(17) 0.0033(17)
C21 0.0255(19) 0.015(2) 0.030(2) 0.0002(17) 0.0108(16) 0.0026(16)
C22 0.026(2) 0.026(2) 0.036(2) 0.008(2) 0.0086(17) 0.0040(18)
C23 0.027(2) 0.029(3) 0.032(2) 0.0055(19) 0.0063(17) 0.0033(18)
C24 0.042(3) 0.042(3) 0.034(2) 0.004(2) 0.0015(19) -0.002(2)
C25 0.045(3) 0.044(3) 0.054(3) 0.008(3) 0.018(2) 0.017(2)
C26 0.029(2) 0.027(2) 0.028(2) 0.0036(19) 0.0059(16) 0.0047(19)

loop_
_atom_type_symbol
_atom_type_scat_dispersion_real
_atom_type_scat_dispersion_imag
_atom_type_scat_Cromer_Mann_a1
_atom_type_scat_Cromer_Mann_b1
_atom_type_scat_Cromer_Mann_a2
_atom_type_scat_Cromer_Mann_b2
_atom_type_scat_Cromer_Mann_a3
_atom_type_scat_Cromer_Mann_b3
_atom_type_scat_Cromer_Mann_a4
_atom_type_scat_Cromer_Mann_b4
_atom_type_scat_Cromer_Mann_c
_atom_type_scat_source
C 0.0181 0.0091 2.3100 20.8439 1.0200 10.2075 1.5886 0.5687 0.8650 51.6512 0.2156 'International Tables Vol C 4.2.6.8 and 6.1.1.4'
H 0.0000 0.0000 0.4930 10.5109 0.3229 26.1257 0.1402 3.1424 0.0408 57.7998 0.0030 'International Tables Vol C 4.2.6.8 and 6.1.1.4'
O 0.0492 0.0322 3.0485 13.2771 2.2868 5.7011 1.5463 0.3239 0.8670 32.9089 0.2508 'International Tables Vol C 4.2.6.8 and 6.1.1.4'
S 0.3331 0.5567 6.9053 1.4679 5.2034 22.2151 1.4379 0.2536 1.5863 56.1720 0.8669 'International Tables Vol C 4.2.6.8 and 6.1.1.4'

loop_
_geom_angle_atom_site_label_1
_geom_angle_atom_site_label_2
_geom_angle_atom_site_label_3
_geom_angle
_geom_angle_publ_flag
C2 C1 C18 115.7(4) yes
C2 C1 H11 124.0 no
C18 C1 H11 120.3 no
C1 C2 C3 115.2(4) yes
C1 C2 H21 123.1 no
C3 C2 H21 121.7 no
C2 C3 C4 106.9(3) yes
C2 C3 C21 108.0(3) yes
C4 C3 C21 105.6(3) yes
C2 C3 C26 115.7(3) yes
C4 C3 C26 116.5(3) yes
C21 C3 C26 103.2(3) yes
C3 C4 O5 106.4(3) yes
C3 C4 C16 110.1(3) yes
O5 C4 C16 112.1(3) yes
C3 C4 H41 109.0 no
O5 C4 H41 108.6 no
C16 C4 H41 110.5 no
C4 O5 S6 117.6(2) yes
O5 S6 O7 104.37(16) yes
O5 S6 O8 109.15(16) yes
O7 S6 O8 119.76(19) yes
O5 S6 C9 103.69(16) yes
O7 S6 C9 109.41(19) yes
O8 S6 C9 109.21(18) yes
S6 C9 C10 118.4(3) yes
S6 C9 C14 120.3(3) yes
C10 C9 C14 121.4(4) yes
C9 C10 C11 119.0(4) yes
C9 C10 H101 120.2 no
C11 C10 H101 120.9 no
C10 C11 C12 121.2(4) yes
C10 C11 H111 119.8 no
C12 C11 H111 119.0 no
C11 C12 C13 117.9(4) yes
C11 C12 C15 120.8(4) yes
C13 C12 C15 121.3(4) yes
C12 C13 C14 121.8(4) yes
C12 C13 H131 120.0 no
C14 C13 H131 118.2 no
C13 C14 C9 118.7(4) yes
C13 C14 H141 121.8 no
C9 C14 H141 119.4 no
C12 C15 H151 110.1 no
C12 C15 H152 110.4 no
H151 C15 H152 109.7 no
C12 C15 H153 109.0 no
H151 C15 H153 109.1 no
H152 C15 H153 108.5 no
C4 C16 O17 113.2(4) yes
C4 C16 C18 109.5(3) yes
O17 C16 C18 109.0(3) yes
C4 C16 H161 108.6 no
O17 C16 H161 108.2 no
C18 C16 H161 108.3 no
C16 O17 H171 112(4) no
C16 C18 C1 107.7(3) yes
C16 C18 C19 111.0(3) yes
C1 C18 C19 114.6(4) yes
C16 C18 C20 106.3(3) yes
C1 C18 C20 106.3(3) yes
C19 C18 C20 110.5(4) yes
C18 C19 H191 109.9 no
C18 C19 H192 111.3 no
H191 C19 H192 108.5 no
C18 C19 H193 109.1 no
H191 C19 H193 109.1 no
H192 C19 H193 108.9 no
C18 C20 C21 109.8(3) yes
C18 C20 H201 108.3 no
C21 C20 H201 110.6 no
C18 C20 H202 109.3 no
C21 C20 H202 109.6 no
H201 C20 H202 109.1 no
C3 C21 C20 110.8(3) yes
C3 C21 C22 100.9(3) yes
C20 C21 C22 119.5(3) yes
C3 C21 H211 108.2 no
C20 C21 H211 109.6 no
C22 C21 H211 107.1 no
C21 C22 C23 105.9(3) yes
C21 C22 H221 110.8 no
C23 C22 H221 111.0 no
C21 C22 H222 110.0 no
C23 C22 H222 110.1 no
H221 C22 H222 109.0 no
C22 C23 C24 111.0(4) yes
C22 C23 C25 111.0(4) yes
C24 C23 C25 109.6(4) yes
C22 C23 C26 104.3(3) yes
C24 C23 C26 110.6(4) yes
C25 C23 C26 110.4(4) yes
C23 C24 H241 109.8 no
C23 C24 H242 110.8 no
H241 C24 H242 109.0 no
C23 C24 H243 110.8 no
H241 C24 H243 108.5 no
H242 C24 H243 107.9 no
C23 C25 H251 109.7 no
C23 C25 H252 110.4 no
H251 C25 H252 108.3 no
C23 C25 H253 110.2 no
H251 C25 H253 108.6 no
H252 C25 H253 109.5 no
C3 C26 C23 105.9(3) yes
C3 C26 H261 110.1 no
C23 C26 H261 111.0 no
C3 C26 H262 111.3 no
C23 C26 H262 110.1 no
H261 C26 H262 108.4 no

loop_
_geom_bond_atom_site_label_1
_geom_bond_atom_site_label_2
_geom_bond_distance
_geom_bond_publ_flag
C1 C2 1.310(6) yes
C1 C18 1.510(6) yes
C1 H11 0.938 no
C2 C3 1.509(5) yes
C2 H21 0.931 no
C3 C4 1.529(5) yes
C3 C21 1.545(6) yes
C3 C26 1.528(5) yes
C4 O5 1.479(5) yes
C4 C16 1.558(5) yes
C4 H41 0.980 no
O5 S6 1.576(3) yes
S6 O7 1.428(3) yes
S6 O8 1.433(3) yes
S6 C9 1.759(4) yes
C9 C10 1.389(6) yes
C9 C14 1.381(6) yes
C10 C11 1.381(5) yes
C10 H101 0.938 no
C11 C12 1.404(7) yes
C11 H111 0.939 no
C12 C13 1.389(6) yes
C12 C15 1.507(6) yes
C13 C14 1.384(5) yes
C13 H131 0.931 no
C14 H141 0.929 no
C15 H151 0.962 no
C15 H152 0.965 no
C15 H153 0.954 no
C16 O17 1.418(5) yes
C16 C18 1.553(5) yes
C16 H161 0.990 no
O17 H171 0.88(5) no
C18 C19 1.525(5) yes
C18 C20 1.542(6) yes
C19 H191 0.969 no
C19 H192 0.962 no
C19 H193 0.967 no
C20 C21 1.531(5) yes
C20 H201 0.970 no
C20 H202 0.972 no
C21 C22 1.539(5) yes
C21 H211 0.987 no
C22 C23 1.548(6) yes
C22 H221 0.969 no
C22 H222 0.971 no
C23 C24 1.527(6) yes
C23 C25 1.525(6) yes
C23 C26 1.565(6) yes
C24 H241 0.966 no
C24 H242 0.956 no
C24 H243 0.955 no
C25 H251 0.966 no
C25 H252 0.962 no
C25 H253 0.962 no
C26 H261 0.971 no
C26 H262 0.975 no

loop_
_geom_contact_atom_site_label_1
_geom_contact_atom_site_label_2
_geom_contact_distance
_geom_contact_site_symmetry_2
_geom_contact_publ_flag
S6 O17 3.360(3) . no
O5 O17 2.681(4) . no
O5 C1 3.348(5) . no
O7 C4 3.381(5) 1_545 no
O8 O17 2.966(4) . no
O8 C16 3.256(5) . no
O17 O5 2.681(4) . no
O17 S6 3.360(3) . no
O17 O8 2.966(4) . no
O17 H192 2.5300 . no
O17 H111 2.6300 2_555 no
O17 H153 2.8300 2_545 no
C1 O5 3.348(5) . no
C2 C20 3.420(6) 1_545 no
C4 O7 3.381(5) 1_565 no
C4 C14 3.542(5) . no
C9 C13 3.543(5) 4_647 no
C13 C9 3.543(5) 4_657 no
C14 C4 3.542(5) . no
C16 O8 3.256(5) . no
C20 C2 3.420(6) 1_565 no

loop_
_geom_hbond_atom_site_label_D
_geom_hbond_atom_site_label_H
_geom_hbond_atom_site_label_A
_geom_hbond_angle_DHA
_geom_hbond_distance_DH
_geom_hbond_distance_HA
_geom_hbond_distance_DA
_geom_hbond_publ_flag
O17 H171 O8 140(4) 0.88(5) 2.24(5) 2.966(6) yes

loop_
_geom_torsion_atom_site_label_1
_geom_torsion_atom_site_label_2
_geom_torsion_atom_site_label_3
_geom_torsion_atom_site_label_4
_geom_torsion
_geom_torsion_publ_flag
O7 S6 O5 C4 -174.0(3) no
O8 S6 O5 C4 -44.9(3) no
C9 S6 O5 C4 71.4(3) no
O5 S6 C9 C14 -96.1(3) no
O7 S6 C9 C14 153.1(3) no
O8 S6 C9 C14 20.2(4) no
O5 S6 C9 C10 82.7(3) no
O7 S6 C9 C10 -28.3(3) no
O8 S6 C9 C10 -161.1(3) no
S6 O5 C4 C16 95.1(3) no
S6 O5 C4 C3 -144.5(3) no
C2 C1 C18 C19 -178.2(4) no
C2 C1 C18 C20 -55.9(4) no
C2 C1 C18 C16 57.7(4) no
C18 C1 C2 C3 -2.7(5) no
C1 C2 C3 C21 57.0(4) no
C1 C2 C3 C26 172.0(4) no
C1 C2 C3 C4 -56.3(5) no
C26 C3 C4 C16 -171.3(4) no
C21 C3 C4 O5 -179.1(3) no
C21 C3 C4 C16 -57.4(4) no
C26 C3 C4 O5 67.0(4) no
C2 C3 C26 C23 -84.7(4) no
C4 C3 C26 C23 148.4(3) no
C21 C3 C26 C23 33.1(4) no
C2 C3 C4 O5 -64.2(4) no
C2 C3 C4 C16 57.5(4) no
C4 C3 C21 C22 -167.0(3) no
C26 C3 C21 C20 -171.7(3) no
C26 C3 C21 C22 -44.1(3) no
C4 C3 C21 C20 65.4(4) no
C2 C3 C21 C20 -48.7(4) no
C2 C3 C21 C22 78.9(4) no
C3 C4 C16 C18 -5.3(5) no
O5 C4 C16 O17 -8.9(4) no
O5 C4 C16 C18 113.0(4) no
C3 C4 C16 O17 -127.2(3) no
S6 C9 C10 C11 -178.7(3) no
C14 C9 C10 C11 0.0(5) no
S6 C9 C14 C13 178.2(3) no
C10 C9 C14 C13 -0.4(5) no
C9 C10 C11 C12 0.5(6) no
C10 C11 C12 C13 -0.6(6) no
C10 C11 C12 C15 179.9(4) no
C11 C12 C13 C14 0.1(5) no
C15 C12 C13 C14 179.6(4) no
C12 C13 C14 C9 0.4(6) no
O17 C16 C18 C1 74.4(4) no
O17 C16 C18 C19 -51.8(5) no
O17 C16 C18 C20 -171.9(3) no
C4 C16 C18 C1 -49.9(4) no
C4 C16 C18 C19 -176.1(4) no
C4 C16 C18 C20 63.8(4) no
C1 C18 C20 C21 58.1(4) no
C16 C18 C20 C21 -56.6(4) no
C19 C18 C20 C21 -177.1(3) no
C18 C20 C21 C3 -6.8(5) no
C18 C20 C21 C22 -123.4(4) no
C3 C21 C22 C23 39.1(4) no
C20 C21 C22 C23 160.7(4) no
C21 C22 C23 C24 -138.1(4) no
C21 C22 C23 C25 99.8(4) no
C21 C22 C23 C26 -19.1(4) no
C22 C23 C26 C3 -8.7(4) no
C24 C23 C26 C3 110.6(4) no
C25 C23 C26 C3 -128.0(4) no
